data_7718182
loop_
_publ_author_name
'Mol&#x10d;anov, Lidija'
'Krawczuk, Anna'
'Pavi&#x107;, Luka'
'Juri&#x107;, Marijana'
'Andro&#x161; Dubraja, Lidija'
'Mol&#x10d;anov, Kre&#x161;imir'

_publ_section_title
;
 Charge transfer between a metal-bound halide and a quinone through
 &#x3c0;-hole interactions leads to bulk conductivity.
;
_journal_issue 14
_journal_name_full 'Dalton transactions (Cambridge, England : 2003)'
_journal_page_first 5796
_journal_page_last 5804
_journal_paper_doi 10.1039/d4dt02961e
_journal_volume 54
_journal_year 2025
_chemical_formula_moiety 'C15 H11 Cl Cu I N3, C6 Cl4 O2'
_chemical_formula_sum 'C21 H11 Cl5 Cu I N3 O2'
_chemical_formula_weight 705.03
_space_group_IT_number 14
_space_group_name_Hall '-P 2yn'
_space_group_name_H-M_alt 'P 1 21/n 1'
_symmetry_cell_setting monoclinic
_symmetry_space_group_name_Hall '-P 2yn'
_symmetry_space_group_name_H-M 'P 1 21/n 1'
_atom_sites_solution_hydrogens geom
_audit_creation_date 2021-11-15T15:08:40-00:00
_audit_creation_method 'WinGX routine CIF_UPDATE'
_audit_update_record
;
2023-11-27 deposited with the CCDC.	2025-02-20 downloaded from the CCDC.
;
_cell_angle_alpha 90
_cell_angle_beta 107.453(3)
_cell_angle_gamma 90
_cell_formula_units_Z 4
_cell_length_a 9.8811(3)
_cell_length_b 21.5359(5)
_cell_length_c 11.6074(3)
_cell_measurement_reflns_used 20546
_cell_measurement_temperature 293(2)
_cell_measurement_theta_max 32.281
_cell_measurement_theta_min 3.552
_cell_volume 2356.32(12)
_computing_cell_refinement 'CrysAlisPro 1.171.41.115a (Rigaku OD, 2021)'
_computing_data_collection 'CrysAlisPro 1.171.41.115a (Rigaku OD, 2021)'
_computing_data_reduction 'CrysAlisPro 1.171.41.115a (Rigaku OD, 2021)'
_computing_structure_refinement 'SHELXL-2017/1 (Sheldrick, 2017)'
_diffrn_ambient_temperature 293(2)
_diffrn_detector_area_resol_mean 10
_diffrn_measured_fraction_theta_full 0.997
_diffrn_measured_fraction_theta_max 0.849
_diffrn_measurement_device_type 'XtaLAB Synergy, Dualflex, HyPix'
_diffrn_measurement_method '\w scans'
_diffrn_radiation_monochromator mirror
_diffrn_radiation_type MoK\a
_diffrn_radiation_wavelength 0.71073
_diffrn_reflns_av_R_equivalents 0.0322
_diffrn_reflns_av_unetI/netI 0.0411
_diffrn_reflns_Laue_measured_fraction_full 0.997
_diffrn_reflns_Laue_measured_fraction_max 0.849
_diffrn_reflns_limit_h_max 14
_diffrn_reflns_limit_h_min -14
_diffrn_reflns_limit_k_max 31
_diffrn_reflns_limit_k_min -31
_diffrn_reflns_limit_l_max 16
_diffrn_reflns_limit_l_min -15
_diffrn_reflns_number 32187
_diffrn_reflns_point_group_measured_fraction_full 0.997
_diffrn_reflns_point_group_measured_fraction_max 0.849
_diffrn_reflns_theta_full 25.242
_diffrn_reflns_theta_max 32.32
_diffrn_reflns_theta_min 3.567
_diffrn_source 'micro-focus sealed X-ray tube'
_exptl_absorpt_coefficient_mu 2.830
_exptl_absorpt_correction_T_max 1
_exptl_absorpt_correction_T_min 0.473
_exptl_absorpt_correction_type analytical
_exptl_absorpt_process_details
;
CrysAlisPro 1.171.41.120a (Rigaku Oxford Diffraction, 2021)
Numerical absorption correction based on gaussian integration over
a multifaceted crystal model
Empirical absorption correction using spherical harmonics,
implemented in SCALE3 ABSPACK scaling algorithm.
;
_exptl_crystal_colour black
_exptl_crystal_density_diffrn 1.987
_exptl_crystal_description prism
_exptl_crystal_F_000 1364
_exptl_crystal_size_max 0.375
_exptl_crystal_size_mid 0.198
_exptl_crystal_size_min 0.116
_refine_diff_density_max 1.882
_refine_diff_density_min -2.267
_refine_diff_density_rms 0.127
_refine_ls_extinction_method none
_refine_ls_goodness_of_fit_ref 1.047
_refine_ls_hydrogen_treatment constr
_refine_ls_matrix_type full
_refine_ls_number_parameters 299
_refine_ls_number_reflns 7138
_refine_ls_number_restraints 1
_refine_ls_restrained_S_all 1.049
_refine_ls_R_factor_all 0.0569
_refine_ls_R_factor_gt 0.0476
_refine_ls_shift/su_max 0.002
_refine_ls_shift/su_mean 0
_refine_ls_structure_factor_coef Fsqd
_refine_ls_weighting_details 'w=1/[\s^2^(Fo^2^)+(0.0155P)^2^+13.2479P] where P=(Fo^2^+2Fc^2^)/3'
_refine_ls_weighting_scheme calc
_refine_ls_wR_factor_ref 0.1013
_reflns_number_gt 6066
_reflns_number_total 7138
_reflns_threshold_expression 'I > 2\s(I)'
_cod_data_source_file d4dt02961e2.cif
_cod_data_source_block lidija_r32_auto
_cod_depositor_comments 'Adding full bibliography for 7718182--7718185.cif.'
_cod_original_cell_volume 2356.32(11)
_cod_original_sg_symbol_H-M 'P 21/n'
_cod_database_code 7718182

loop_
_space_group_symop_id
_space_group_symop_operation_xyz
1 x,y,z
2 1/2-x,1/2+y,1/2-z
3 -x,-y,-z
4 1/2+x,1/2-y,1/2+z

loop_
_atom_site_label
_atom_site_fract_x
_atom_site_fract_y
_atom_site_fract_z
_atom_site_U_iso_or_equiv
_atom_site_adp_type
_atom_site_calc_flag
_atom_site_occupancy
_atom_site_disorder_assembly
_atom_site_disorder_group
_atom_site_type_symbol
Cl1 0.46209(13) 0.75825(6) -0.21031(12) 0.0477(3) Uani d 1 . . Cl
Cl2 0.34681(12) 0.74239(5) -0.50208(11) 0.0377(2) Uani d 1 . . Cl
Cl3 0.3322(3) 0.49498(9) -0.4662(3) 0.1405(14) Uani d 1 . . Cl
Cl4 0.46134(14) 0.50913(7) -0.15813(14) 0.0563(4) Uani d 1 . . Cl
O1 0.4801(4) 0.6397(2) -0.0897(3) 0.0579(10) Uani d 1 . . O
O2 0.3552(5) 0.61200(17) -0.5616(3) 0.0612(11) Uani d 1 . . O
C1 0.4504(5) 0.6325(2) -0.1991(4) 0.0368(9) Uani d 1 . . C
C2 0.4280(4) 0.6877(2) -0.2807(4) 0.0324(8) Uani d 1 . . C
C3 0.3827(4) 0.68110(18) -0.3998(4) 0.0292(8) Uani d 1 . . C
C4 0.3675(5) 0.61863(19) -0.4565(4) 0.0343(9) Uani d 1 . . C
C5 0.3818(4) 0.56305(17) -0.3760(4) 0.0333(9) Uani d 1 . . C
C6 0.4288(4) 0.5715(2) -0.2549(4) 0.0369(10) Uani d 1 . . C
I1 0.28605(3) 0.86770(2) 0.25563(3) 0.03251(8) Uani d 1 . . I
Cu1 0.56873(5) 0.86994(2) 0.24223(4) 0.02297(10) Uani d 1 . . Cu
Cl5 0.54318(11) 0.87995(4) 0.04463(8) 0.03000(19) Uani d 1 . . Cl
N1 0.6015(3) 0.77630(15) 0.2574(3) 0.0242(6) Uani d 1 . . N
N2 0.6528(3) 0.86174(15) 0.4165(3) 0.0247(6) Uani d 1 . . N
N3 0.5996(4) 0.96120(15) 0.2914(3) 0.0269(6) Uani d 1 . . N
C7 0.5765(4) 0.73500(18) 0.1673(4) 0.0295(8) Uani d 1 . . C
H7 0.546837 0.749202 0.088006 0.035 Uiso calc 1 . . H
C8 0.5936(5) 0.6716(2) 0.1885(4) 0.0363(9) Uani d 1 . . C
H8 0.576171 0.643751 0.12444 0.044 Uiso calc 1 . . H
C9 0.6366(5) 0.6506(2) 0.3058(4) 0.0396(10) Uani d 1 . . C
H9 0.647242 0.608234 0.321723 0.048 Uiso calc 1 . . H
C10 0.6639(5) 0.6925(2) 0.3994(4) 0.0338(8) Uani d 1 . . C
H10 0.693868 0.678991 0.479169 0.041 Uiso calc 1 . . H
C11 0.6458(4) 0.75531(18) 0.3728(3) 0.0262(7) Uani d 1 . . C
C12 0.6737(4) 0.80479(18) 0.4644(3) 0.0260(7) Uani d 1 . . C
C13 0.7171(5) 0.7972(2) 0.5886(4) 0.0344(9) Uani d 1 . . C
H13 0.730995 0.757723 0.622716 0.041 Uiso calc 1 . . H
C14 0.7395(5) 0.8497(2) 0.6611(4) 0.0398(10) Uani d 1 . . C
H14 0.768175 0.845415 0.744651 0.048 Uiso calc 1 . . H
C15 0.7194(5) 0.9081(2) 0.6101(4) 0.0355(9) Uani d 1 . . C
H15 0.735391 0.94343 0.658525 0.043 Uiso calc 1 . . H
C16 0.6748(4) 0.91314(19) 0.4850(3) 0.0272(7) Uani d 1 . . C
C17 0.6448(4) 0.97056(18) 0.4128(3) 0.0277(7) Uani d 1 . . C
C18 0.6595(5) 1.0300(2) 0.4609(4) 0.0346(9) Uani d 1 . . C
H18 0.689507 1.035768 0.544118 0.041 Uiso calc 1 . . H
C19 0.6292(5) 1.0805(2) 0.3846(4) 0.0394(10) Uani d 1 . . C
H19 0.638628 1.120636 0.415649 0.047 Uiso calc 1 . . H
C20 0.5847(5) 1.0707(2) 0.2615(4) 0.0404(10) Uani d 1 . . C
H20 0.564331 1.104089 0.208329 0.048 Uiso calc 1 . . H
C21 0.5709(5) 1.01021(19) 0.2178(4) 0.0345(9) Uani d 1 . . C
H21 0.540644 1.003703 0.134786 0.041 Uiso calc 1 . . H

loop_
_atom_site_aniso_label
_atom_site_aniso_U_11
_atom_site_aniso_U_22
_atom_site_aniso_U_33
_atom_site_aniso_U_12
_atom_site_aniso_U_13
_atom_site_aniso_U_23
Cl1 0.0396(6) 0.0429(6) 0.0586(7) -0.0022(5) 0.0117(5) -0.0176(5)
Cl2 0.0385(5) 0.0263(4) 0.0493(6) -0.0001(4) 0.0144(5) 0.0068(4)
Cl3 0.136(2) 0.0544(10) 0.286(4) 0.0363(12) 0.145(3) 0.0680(17)
Cl4 0.0412(6) 0.0578(8) 0.0712(9) 0.0113(5) 0.0189(6) 0.0418(7)
O1 0.057(2) 0.085(3) 0.0355(18) 0.006(2) 0.0190(17) 0.0056(18)
O2 0.116(4) 0.0394(19) 0.0438(19) -0.006(2) 0.047(2) -0.0009(16)
C1 0.031(2) 0.048(2) 0.034(2) 0.0065(18) 0.0136(17) 0.0078(18)
C2 0.0237(18) 0.034(2) 0.039(2) 0.0016(15) 0.0098(16) -0.0046(17)
C3 0.0260(18) 0.0249(17) 0.038(2) 0.0004(14) 0.0120(16) 0.0042(15)
C4 0.048(2) 0.0251(18) 0.039(2) 0.0012(16) 0.0259(19) 0.0034(16)
C5 0.033(2) 0.0223(17) 0.050(2) 0.0018(15) 0.0206(19) 0.0051(16)
C6 0.0282(19) 0.041(2) 0.046(2) 0.0086(17) 0.0175(18) 0.0207(19)
I1 0.02881(13) 0.03093(13) 0.04069(15) -0.00590(10) 0.01483(11) -0.01221(11)
Cu1 0.0272(2) 0.0222(2) 0.01874(19) -0.00162(17) 0.00577(16) -0.00157(15)
Cl5 0.0386(5) 0.0288(4) 0.0218(4) 0.0007(4) 0.0079(4) 0.0003(3)
N1 0.0235(15) 0.0267(15) 0.0221(14) 0.0012(11) 0.0064(12) 0.0010(11)
N2 0.0246(15) 0.0300(16) 0.0190(13) -0.0013(12) 0.0057(11) -0.0016(11)
N3 0.0318(16) 0.0241(14) 0.0257(15) -0.0070(12) 0.0102(13) -0.0042(12)
C7 0.0321(19) 0.0282(18) 0.0274(18) 0.0012(15) 0.0078(15) -0.0006(14)
C8 0.045(2) 0.0285(19) 0.036(2) 0.0031(17) 0.0123(19) -0.0041(16)
C9 0.050(3) 0.0273(19) 0.043(2) 0.0071(18) 0.016(2) 0.0048(17)
C10 0.039(2) 0.033(2) 0.0308(19) 0.0052(17) 0.0119(17) 0.0083(16)
C11 0.0244(17) 0.0304(18) 0.0238(16) 0.0012(14) 0.0070(14) 0.0015(14)
C12 0.0214(16) 0.0326(19) 0.0223(16) -0.0006(14) 0.0039(13) 0.0025(14)
C13 0.035(2) 0.042(2) 0.0239(17) 0.0005(17) 0.0053(16) 0.0073(16)
C14 0.040(2) 0.056(3) 0.0210(18) -0.006(2) 0.0053(17) -0.0010(17)
C15 0.034(2) 0.047(2) 0.0245(18) -0.0081(18) 0.0073(16) -0.0085(17)
C16 0.0246(17) 0.0333(19) 0.0247(17) -0.0051(14) 0.0091(14) -0.0066(14)
C17 0.0262(18) 0.0304(18) 0.0287(18) -0.0056(14) 0.0117(15) -0.0065(14)
C18 0.038(2) 0.036(2) 0.032(2) -0.0057(17) 0.0131(17) -0.0116(16)
C19 0.048(3) 0.0268(19) 0.045(2) -0.0052(18) 0.017(2) -0.0124(18)
C20 0.055(3) 0.0251(19) 0.042(2) -0.0051(18) 0.016(2) -0.0018(17)
C21 0.046(2) 0.0290(19) 0.0289(19) -0.0046(17) 0.0125(18) -0.0018(15)

loop_
_atom_type_symbol
_atom_type_description
_atom_type_scat_dispersion_real
_atom_type_scat_dispersion_imag
_atom_type_scat_source
C C 0.003 0.002 'International Tables Vol C Tables 4.2.6.8 and 6.1.1.4'
H H 0 0 'International Tables Vol C Tables 4.2.6.8 and 6.1.1.4'
N N 0.006 0.003 'International Tables Vol C Tables 4.2.6.8 and 6.1.1.4'
O O 0.011 0.006 'International Tables Vol C Tables 4.2.6.8 and 6.1.1.4'
Cl Cl 0.148 0.159 'International Tables Vol C Tables 4.2.6.8 and 6.1.1.4'
Cu Cu 0.32 1.265 'International Tables Vol C Tables 4.2.6.8 and 6.1.1.4'
I I -0.474 1.812 'International Tables Vol C Tables 4.2.6.8 and 6.1.1.4'

loop_
_exptl_crystal_face_index_h
_exptl_crystal_face_index_k
_exptl_crystal_face_index_l
_exptl_crystal_face_perp_dist
0 -1 -1 0.0908
1 2 2 0.1000
0 1 1 0.1116
-2 -1 1 0.1512
-1 0 1 0.1522
1 1 0 0.1445
-2 -2 1 0.1444
0 0 -1 0.0981
0 0 1 0.0998
0 2 -1 0.0681
0 -1 0 0.0632
0 -2 1 0.0759
0 1 0 0.0523
0 -2 -1 0.0849
1 -2 0 0.1306
1 -1 1 0.1332
1 2 0 0.1280

loop_
_geom_angle_atom_site_label_1
_geom_angle_atom_site_label_2
_geom_angle_atom_site_label_3
_geom_angle
_geom_angle_site_symmetry_1
_geom_angle_site_symmetry_3
_geom_angle_publ_flag
O1 C1 C6 122.3(4) . . ?
O1 C1 C2 120.1(5) . . ?
C6 C1 C2 117.6(4) . . ?
C3 C2 C1 120.9(4) . . ?
C3 C2 Cl1 123.4(3) . . ?
C1 C2 Cl1 115.7(3) . . ?
C2 C3 C4 121.1(4) . . ?
C2 C3 Cl2 124.4(3) . . ?
C4 C3 Cl2 114.3(3) . . ?
O2 C4 C3 121.7(4) . . ?
O2 C4 C5 120.1(4) . . ?
C3 C4 C5 118.0(4) . . ?
C6 C5 C4 118.6(4) . . ?
C6 C5 Cl3 132.0(3) . . ?
C4 C5 Cl3 109.4(3) . . ?
C5 C6 C1 122.9(4) . . ?
C5 C6 Cl4 120.9(4) . . ?
C1 C6 Cl4 116.2(3) . . ?
N2 Cu1 N1 79.28(13) . . ?
N2 Cu1 N3 79.39(13) . . ?
N1 Cu1 N3 156.82(13) . . ?
N2 Cu1 Cl5 162.19(10) . . ?
N1 Cu1 Cl5 98.60(9) . . ?
N3 Cu1 Cl5 98.92(9) . . ?
N2 Cu1 I1 93.54(9) . . ?
N1 Cu1 I1 96.39(9) . . ?
N3 Cu1 I1 93.88(9) . . ?
Cl5 Cu1 I1 104.27(3) . . ?
C7 N1 C11 118.6(3) . . ?
C7 N1 Cu1 127.0(3) . . ?
C11 N1 Cu1 114.2(2) . . ?
C12 N2 C16 122.2(3) . . ?
C12 N2 Cu1 118.6(2) . . ?
C16 N2 Cu1 118.8(3) . . ?
C21 N3 C17 119.2(3) . . ?
C21 N3 Cu1 126.6(3) . . ?
C17 N3 Cu1 114.0(3) . . ?
N1 C7 C8 122.1(4) . . ?
N1 C7 H7 119 . . ?
C8 C7 H7 119 . . ?
C9 C8 C7 118.9(4) . . ?
C9 C8 H8 120.5 . . ?
C7 C8 H8 120.5 . . ?
C10 C9 C8 119.7(4) . . ?
C10 C9 H9 120.2 . . ?
C8 C9 H9 120.2 . . ?
C9 C10 C11 118.8(4) . . ?
C9 C10 H10 120.6 . . ?
C11 C10 H10 120.6 . . ?
N1 C11 C10 121.8(4) . . ?
N1 C11 C12 114.0(3) . . ?
C10 C11 C12 124.1(3) . . ?
N2 C12 C13 120.1(4) . . ?
N2 C12 C11 113.1(3) . . ?
C13 C12 C11 126.8(4) . . ?
C12 C13 C14 118.6(4) . . ?
C12 C13 H13 120.7 . . ?
C14 C13 H13 120.7 . . ?
C15 C14 C13 120.5(4) . . ?
C15 C14 H14 119.7 . . ?
C13 C14 H14 119.7 . . ?
C14 C15 C16 118.6(4) . . ?
C14 C15 H15 120.7 . . ?
C16 C15 H15 120.7 . . ?
N2 C16 C15 119.9(4) . . ?
N2 C16 C17 112.7(3) . . ?
C15 C16 C17 127.3(4) . . ?
N3 C17 C18 121.1(4) . . ?
N3 C17 C16 114.4(3) . . ?
C18 C17 C16 124.6(4) . . ?
C19 C18 C17 119.6(4) . . ?
C19 C18 H18 120.2 . . ?
C17 C18 H18 120.2 . . ?
C18 C19 C20 119.0(4) . . ?
C18 C19 H19 120.5 . . ?
C20 C19 H19 120.5 . . ?
C19 C20 C21 119.2(4) . . ?
C19 C20 H20 120.4 . . ?
C21 C20 H20 120.4 . . ?
N3 C21 C20 122.0(4) . . ?
N3 C21 H21 119 . . ?
C20 C21 H21 119 . . ?

loop_
_geom_bond_atom_site_label_1
_geom_bond_atom_site_label_2
_geom_bond_site_symmetry_2
_geom_bond_distance
_geom_bond_publ_flag
Cl1 C2 . 1.709(4) ?
Cl2 C3 . 1.739(4) ?
Cl3 C5 . 1.783(5) ?
Cl4 C6 . 1.718(4) ?
O1 C1 . 1.225(6) ?
O2 C4 . 1.197(5) ?
C1 C6 . 1.453(7) ?
C1 C2 . 1.495(6) ?
C2 C3 . 1.327(6) ?
C3 C4 . 1.485(6) ?
C4 C5 . 1.499(6) ?
C5 C6 . 1.353(6) ?
I1 Cu1 . 2.8441(5) ?
Cu1 N2 . 1.951(3) ?
Cu1 N1 . 2.042(3) ?
Cu1 N3 . 2.044(3) ?
Cu1 Cl5 . 2.2414(10) ?
N1 C7 . 1.338(5) ?
N1 C11 . 1.355(5) ?
N2 C12 . 1.337(5) ?
N2 C16 . 1.342(5) ?
N3 C21 . 1.334(5) ?
N3 C17 . 1.359(5) ?
C7 C8 . 1.389(6) ?
C7 H7 . 0.93 ?
C8 C9 . 1.375(6) ?
C8 H8 . 0.93 ?
C9 C10 . 1.377(6) ?
C9 H9 . 0.93 ?
C10 C11 . 1.387(5) ?
C10 H10 . 0.93 ?
C11 C12 . 1.472(5) ?
C12 C13 . 1.386(5) ?
C13 C14 . 1.386(6) ?
C13 H13 . 0.93 ?
C14 C15 . 1.380(7) ?
C14 H14 . 0.93 ?
C15 C16 . 1.390(5) ?
C15 H15 . 0.93 ?
C16 C17 . 1.473(6) ?
C17 C18 . 1.387(5) ?
C18 C19 . 1.377(7) ?
C18 H18 . 0.93 ?
C19 C20 . 1.380(6) ?
C19 H19 . 0.93 ?
C20 C21 . 1.389(6) ?
C20 H20 . 0.93 ?
C21 H21 . 0.93 ?

loop_
_geom_torsion_atom_site_label_1
_geom_torsion_atom_site_label_2
_geom_torsion_atom_site_label_3
_geom_torsion_atom_site_label_4
_geom_torsion
_geom_torsion_site_symmetry_1
_geom_torsion_site_symmetry_2
_geom_torsion_site_symmetry_3
_geom_torsion_site_symmetry_4
_geom_torsion_publ_flag
O1 C1 C2 C3 -173.6(4) . . . . ?
C6 C1 C2 C3 3.6(6) . . . . ?
O1 C1 C2 Cl1 5.5(6) . . . . ?
C6 C1 C2 Cl1 -177.3(3) . . . . ?
C1 C2 C3 C4 -6.7(6) . . . . ?
Cl1 C2 C3 C4 174.3(3) . . . . ?
C1 C2 C3 Cl2 177.3(3) . . . . ?
Cl1 C2 C3 Cl2 -1.7(5) . . . . ?
C2 C3 C4 O2 -164.5(5) . . . . ?
Cl2 C3 C4 O2 11.8(6) . . . . ?
C2 C3 C4 C5 9.8(6) . . . . ?
Cl2 C3 C4 C5 -173.9(3) . . . . ?
O2 C4 C5 C6 164.4(5) . . . . ?
C3 C4 C5 C6 -10.0(6) . . . . ?
O2 C4 C5 Cl3 -14.6(6) . . . . ?
C3 C4 C5 Cl3 171.0(3) . . . . ?
C4 C5 C6 C1 7.4(6) . . . . ?
Cl3 C5 C6 C1 -173.7(3) . . . . ?
C4 C5 C6 Cl4 -174.6(3) . . . . ?
Cl3 C5 C6 Cl4 4.2(6) . . . . ?
O1 C1 C6 C5 173.0(4) . . . . ?
C2 C1 C6 C5 -4.1(6) . . . . ?
O1 C1 C6 Cl4 -5.0(6) . . . . ?
C2 C1 C6 Cl4 177.9(3) . . . . ?
C11 N1 C7 C8 0.5(6) . . . . ?
Cu1 N1 C7 C8 -175.4(3) . . . . ?
N1 C7 C8 C9 0.4(7) . . . . ?
C7 C8 C9 C10 -1.0(7) . . . . ?
C8 C9 C10 C11 0.6(7) . . . . ?
C7 N1 C11 C10 -0.9(6) . . . . ?
Cu1 N1 C11 C10 175.5(3) . . . . ?
C7 N1 C11 C12 178.4(3) . . . . ?
Cu1 N1 C11 C12 -5.1(4) . . . . ?
C9 C10 C11 N1 0.4(6) . . . . ?
C9 C10 C11 C12 -178.9(4) . . . . ?
C16 N2 C12 C13 1.2(6) . . . . ?
Cu1 N2 C12 C13 -172.2(3) . . . . ?
C16 N2 C12 C11 -178.9(3) . . . . ?
Cu1 N2 C12 C11 7.7(4) . . . . ?
N1 C11 C12 N2 -1.3(5) . . . . ?
C10 C11 C12 N2 178.0(4) . . . . ?
N1 C11 C12 C13 178.6(4) . . . . ?
C10 C11 C12 C13 -2.1(6) . . . . ?
N2 C12 C13 C14 -0.7(6) . . . . ?
C11 C12 C13 C14 179.4(4) . . . . ?
C12 C13 C14 C15 -0.3(7) . . . . ?
C13 C14 C15 C16 0.8(7) . . . . ?
C12 N2 C16 C15 -0.7(6) . . . . ?
Cu1 N2 C16 C15 172.7(3) . . . . ?
C12 N2 C16 C17 -180.0(3) . . . . ?
Cu1 N2 C16 C17 -6.6(4) . . . . ?
C14 C15 C16 N2 -0.3(6) . . . . ?
C14 C15 C16 C17 178.9(4) . . . . ?
C21 N3 C17 C18 1.0(6) . . . . ?
Cu1 N3 C17 C18 -174.6(3) . . . . ?
C21 N3 C17 C16 -179.3(4) . . . . ?
Cu1 N3 C17 C16 5.1(4) . . . . ?
N2 C16 C17 N3 0.6(5) . . . . ?
C15 C16 C17 N3 -178.6(4) . . . . ?
N2 C16 C17 C18 -179.7(4) . . . . ?
C15 C16 C17 C18 1.1(6) . . . . ?
N3 C17 C18 C19 -0.7(6) . . . . ?
C16 C17 C18 C19 179.6(4) . . . . ?
C17 C18 C19 C20 0.0(7) . . . . ?
C18 C19 C20 C21 0.4(7) . . . . ?
C17 N3 C21 C20 -0.5(6) . . . . ?
Cu1 N3 C21 C20 174.5(3) . . . . ?
C19 C20 C21 N3 -0.2(7) . . . . ?
